data_4501554
loop_
_publ_author_name
'Yang, Jin'
'Wu, Biao'
'Zhuge, Fuyu'
'Liang, Jianjun'
'Jia, Chuandong'
'Wang, Yao-Yu'
'Tang, Ning'
'Yang, Xiao-Juan'
'Shi, Qi-Zhen'

_publ_section_title
;
 Coordination Networks from Zero-Dimensional Metallomacrocycle,
 One-Dimensional Chain to Two-Dimensional Sheet Based on a Ditopic
 Diiminopyridine Ligand and Group 12 Metals
;
_journal_issue 5
_journal_name_full 'Crystal Growth &amp; Design'
_journal_page_first 2331
_journal_paper_doi 10.1021/cg100093n
_journal_volume 10
_journal_year 2010
_chemical_formula_sum 'C106 H132 Cl8 N10 O5 Zn4'
_chemical_formula_weight 2171.30
_chemical_name_systematic
; 
 ? 
;
_space_group_IT_number 2
_symmetry_cell_setting triclinic
_symmetry_space_group_name_Hall '-P 1'
_symmetry_space_group_name_H-M 'P -1'
_atom_sites_solution_hydrogens geom
_atom_sites_solution_primary direct
_atom_sites_solution_secondary difmap
_audit_creation_method SHELXL-97
_cell_angle_alpha 68.684(3)
_cell_angle_beta 74.647(4)
_cell_angle_gamma 74.865(4)
_cell_formula_units_Z 1
_cell_length_a 13.825(4)
_cell_length_b 14.017(4)
_cell_length_c 16.710(5)
_cell_measurement_temperature 293(2)
_cell_volume 2859.6(14)
_computing_cell_refinement 'Bruker SMART'
_computing_data_collection 'Bruker SMART APEX II'
_computing_data_reduction 'Bruker SAINT'
_computing_structure_refinement 'SHELXL-97 (Sheldrick, 2008)'
_computing_structure_solution 'SHELXS-97 (Sheldrick, 2008)'
_diffrn_ambient_temperature 293(2)
_diffrn_measured_fraction_theta_full 0.980
_diffrn_measured_fraction_theta_max 0.980
_diffrn_measurement_device_type 'Bruker APEX II area detector'
_diffrn_measurement_method '\w scans'
_diffrn_radiation_monochromator graphite
_diffrn_radiation_source 'fine-focus sealed tube'
_diffrn_radiation_type MoK\a
_diffrn_radiation_wavelength 0.71073
_diffrn_reflns_av_R_equivalents 0.0379
_diffrn_reflns_av_sigmaI/netI 0.0628
_diffrn_reflns_limit_h_max 13
_diffrn_reflns_limit_h_min -16
_diffrn_reflns_limit_k_max 16
_diffrn_reflns_limit_k_min -16
_diffrn_reflns_limit_l_max 19
_diffrn_reflns_limit_l_min -19
_diffrn_reflns_number 19191
_diffrn_reflns_theta_full 25.00
_diffrn_reflns_theta_max 25.00
_diffrn_reflns_theta_min 1.92
_exptl_absorpt_coefficient_mu 1.067
_exptl_absorpt_correction_T_max 0.8148
_exptl_absorpt_correction_T_min 0.7762
_exptl_absorpt_correction_type multi-scan
_exptl_absorpt_process_details SADABS
_exptl_crystal_colour yellow
_exptl_crystal_density_diffrn 1.261
_exptl_crystal_density_method 'not measured'
_exptl_crystal_description block
_exptl_crystal_F_000 1134
_exptl_crystal_size_max 0.25
_exptl_crystal_size_mid 0.25
_exptl_crystal_size_min 0.20
_refine_diff_density_max 0.779
_refine_diff_density_min -0.384
_refine_diff_density_rms 0.079
_refine_ls_extinction_method none
_refine_ls_goodness_of_fit_ref 1.021
_refine_ls_hydrogen_treatment constr
_refine_ls_matrix_type full
_refine_ls_number_parameters 605
_refine_ls_number_reflns 9874
_refine_ls_number_restraints 14
_refine_ls_restrained_S_all 1.032
_refine_ls_R_factor_all 0.0813
_refine_ls_R_factor_gt 0.0527
_refine_ls_shift/su_max 0.000
_refine_ls_shift/su_mean 0.000
_refine_ls_structure_factor_coef Fsqd
_refine_ls_weighting_details 'calc w=1/[\s^2^(Fo^2^)+(0.1019P)^2^+0.1100P] where P=(Fo^2^+2Fc^2^)/3'
_refine_ls_weighting_scheme calc
_refine_ls_wR_factor_gt 0.1500
_refine_ls_wR_factor_ref 0.1704
_reflns_number_gt 6851
_reflns_number_total 9874
_reflns_threshold_expression >2sigma(I)
_cod_data_source_file cg100093n_si_002.cif
_cod_data_source_block ZnCl2L-1a
_cod_depositor_comments
;
The following automatic conversions were performed:

'_symmetry_cell_setting' value 'Triclinic' changed to 'triclinic'
according to /home/saulius/struct/CIF-dictionaries/cif_core.dic
dictionary named 'cif_core.dic' version 2.4.2 from
2011-04-26.

'_exptl_absorpt_correction_type' value 'Multi-scan'
changed to 'multi-scan' according to
/home/saulius/struct/CIF-dictionaries/cif_core.dic dictionary named
'cif_core.dic' version 2.4.2 from 2011-04-26.

Automatic conversion script
Id: cif_fix_values 1715 2011-07-08 13:25:40Z adriana 
;
_cod_original_cell_volume 2859.4(14)
_cod_original_sg_symbol_H-M P-1
_cod_database_code 4501554

loop_
_symmetry_equiv_pos_as_xyz
'x, y, z'
'-x, -y, -z'

loop_
_atom_site_label
_atom_site_type_symbol
_atom_site_fract_x
_atom_site_fract_y
_atom_site_fract_z
_atom_site_U_iso_or_equiv
_atom_site_adp_type
_atom_site_occupancy
_atom_site_symmetry_multiplicity
_atom_site_calc_flag
_atom_site_refinement_flags
Zn2 Zn -0.01417(4) 0.19731(4) 1.08113(3) 0.04910(17) Uani 1 1 d .
Zn1 Zn 0.39569(4) 0.36055(4) 0.40927(3) 0.04442(16) Uani 1 1 d .
Cl3 Cl -0.13620(13) 0.12488(10) 1.18245(9) 0.0888(5) Uani 1 1 d .
Cl4 Cl 0.14418(12) 0.17427(11) 1.09779(10) 0.0831(4) Uani 1 1 d .
Cl1 Cl 0.24466(11) 0.32767(14) 0.42116(9) 0.0867(5) Uani 1 1 d .
Cl2 Cl 0.40375(12) 0.52041(9) 0.40293(8) 0.0725(4) Uani 1 1 d .
N1 N -0.0090(3) 0.1641(2) 0.9701(2) 0.0446(8) Uani 1 1 d .
N2 N 0.4181(3) 0.2618(2) 0.54850(19) 0.0388(8) Uani 1 1 d .
N3 N 0.5502(3) 0.2901(2) 0.40307(19) 0.0374(7) Uani 1 1 d .
N4 N 0.4630(3) 0.3644(3) 0.2657(2) 0.0444(8) Uani 1 1 d .
N5 N 0.0769(3) 0.6458(2) -0.0513(2) 0.0459(8) Uani 1 1 d .
C1 C -0.0814(4) 0.1242(3) 0.9613(3) 0.0553(12) Uani 1 1 d .
H1 H -0.1370 0.1113 1.0069 0.066 Uiso 1 1 calc R
C2 C -0.0763(4) 0.1015(4) 0.8860(3) 0.0616(13) Uani 1 1 d .
H2 H -0.1268 0.0716 0.8820 0.074 Uiso 1 1 calc R
C3 C 0.0030(4) 0.1231(4) 0.8182(3) 0.0531(11) Uani 1 1 d .
H3 H 0.0062 0.1093 0.7671 0.064 Uiso 1 1 calc R
C4 C 0.0796(3) 0.1658(3) 0.8249(3) 0.0425(9) Uani 1 1 d .
C5 C 0.0690(3) 0.1840(3) 0.9030(2) 0.0444(10) Uani 1 1 d .
H5 H 0.1196 0.2119 0.9093 0.053 Uiso 1 1 calc R
C6 C 0.1681(3) 0.1914(3) 0.7529(2) 0.0412(9) Uani 1 1 d .
C7 C 0.2090(3) 0.2778(3) 0.7373(2) 0.0474(10) Uani 1 1 d .
H7 H 0.1794 0.3207 0.7721 0.057 Uiso 1 1 calc R
C8 C 0.2926(3) 0.3029(3) 0.6718(2) 0.0433(10) Uani 1 1 d .
C9 C 0.3359(3) 0.2380(3) 0.6209(2) 0.0384(9) Uani 1 1 d .
C10 C 0.2949(3) 0.1502(3) 0.6333(2) 0.0427(10) Uani 1 1 d .
C11 C 0.2121(3) 0.1282(3) 0.7005(2) 0.0466(10) Uani 1 1 d .
H11 H 0.1854 0.0695 0.7107 0.056 Uiso 1 1 calc R
C12 C 0.3298(4) 0.4023(4) 0.6549(3) 0.0632(14) Uani 1 1 d .
H12 H 0.3922 0.4034 0.6102 0.076 Uiso 1 1 calc R
C13 C 0.3564(5) 0.4067(5) 0.7357(4) 0.098(2) Uani 1 1 d .
H13A H 0.2949 0.4189 0.7766 0.147 Uiso 1 1 calc R
H13B H 0.3934 0.4622 0.7194 0.147 Uiso 1 1 calc R
H13C H 0.3978 0.3417 0.7622 0.147 Uiso 1 1 calc R
C14 C 0.2512(6) 0.4963(4) 0.6177(5) 0.114(3) Uani 1 1 d .
H14A H 0.2346 0.4893 0.5680 0.171 Uiso 1 1 calc R
H14B H 0.2788 0.5586 0.5999 0.171 Uiso 1 1 calc R
H14C H 0.1907 0.5002 0.6616 0.171 Uiso 1 1 calc R
C15 C 0.3439(4) 0.0780(3) 0.5774(3) 0.0576(13) Uani 1 1 d .
H15 H 0.3834 0.1179 0.5233 0.069 Uiso 1 1 calc R
C16 C 0.4183(5) -0.0149(4) 0.6235(4) 0.092(2) Uani 1 1 d .
H16A H 0.4718 0.0097 0.6327 0.138 Uiso 1 1 calc R
H16B H 0.4473 -0.0595 0.5877 0.138 Uiso 1 1 calc R
H16C H 0.3827 -0.0532 0.6788 0.138 Uiso 1 1 calc R
C17 C 0.2644(5) 0.0429(4) 0.5519(4) 0.0864(19) Uani 1 1 d .
H17A H 0.2315 -0.0056 0.6024 0.130 Uiso 1 1 calc R
H17B H 0.2970 0.0098 0.5079 0.130 Uiso 1 1 calc R
H17C H 0.2144 0.1022 0.5293 0.130 Uiso 1 1 calc R
C18 C 0.5464(4) 0.1939(4) 0.6441(3) 0.0686(14) Uani 1 1 d .
H18A H 0.4890 0.1892 0.6916 0.103 Uiso 1 1 calc R
H18B H 0.5872 0.2385 0.6464 0.103 Uiso 1 1 calc R
H18C H 0.5868 0.1257 0.6487 0.103 Uiso 1 1 calc R
C19 C 0.5093(3) 0.2384(3) 0.5585(2) 0.0420(9) Uani 1 1 d .
C20 C 0.5885(3) 0.2540(3) 0.4751(2) 0.0389(9) Uani 1 1 d .
C21 C 0.6917(3) 0.2276(3) 0.4722(3) 0.0490(10) Uani 1 1 d .
H21 H 0.7174 0.2041 0.5235 0.059 Uiso 1 1 calc R
C22 C 0.7571(4) 0.2360(3) 0.3933(3) 0.0554(11) Uani 1 1 d .
H22 H 0.8273 0.2173 0.3906 0.067 Uiso 1 1 calc R
C23 C 0.7169(3) 0.2728(3) 0.3176(3) 0.0504(11) Uani 1 1 d .
H23 H 0.7595 0.2789 0.2633 0.060 Uiso 1 1 calc R
C24 C 0.6127(3) 0.3000(3) 0.3247(2) 0.0401(9) Uani 1 1 d .
C25 C 0.5588(4) 0.3384(3) 0.2490(2) 0.0463(10) Uani 1 1 d .
C26 C 0.6238(5) 0.3441(5) 0.1594(3) 0.0824(18) Uani 1 1 d .
H26A H 0.5810 0.3723 0.1163 0.124 Uiso 1 1 calc R
H26B H 0.6591 0.2754 0.1590 0.124 Uiso 1 1 calc R
H26C H 0.6726 0.3881 0.1460 0.124 Uiso 1 1 calc R
C27 C 0.4009(3) 0.3994(3) 0.1996(2) 0.0464(10) Uani 1 1 d .
C28 C 0.3562(4) 0.3258(3) 0.1904(3) 0.0513(11) Uani 1 1 d .
C29 C 0.2900(4) 0.3620(3) 0.1313(3) 0.0537(11) Uani 1 1 d .
H29 H 0.2591 0.3145 0.1247 0.064 Uiso 1 1 calc R
C30 C 0.2685(3) 0.4658(3) 0.0822(2) 0.0458(10) Uani 1 1 d .
C31 C 0.3166(4) 0.5353(3) 0.0929(3) 0.0513(11) Uani 1 1 d .
H31 H 0.3038 0.6051 0.0596 0.062 Uiso 1 1 calc R
C32 C 0.3828(3) 0.5049(3) 0.1512(3) 0.0475(10) Uani 1 1 d .
C33 C 0.3812(5) 0.2085(4) 0.2393(3) 0.0738(16) Uani 1 1 d .
H33 H 0.4166 0.1995 0.2859 0.089 Uiso 1 1 calc R
C34 C 0.2859(6) 0.1611(5) 0.2813(4) 0.104(2) Uani 1 1 d .
H34A H 0.2382 0.2026 0.3146 0.156 Uiso 1 1 calc R
H34B H 0.3037 0.0916 0.3194 0.156 Uiso 1 1 calc R
H34C H 0.2555 0.1592 0.2366 0.156 Uiso 1 1 calc R
C35 C 0.4524(8) 0.1540(5) 0.1776(6) 0.139(3) Uani 1 1 d .
H35A H 0.4712 0.0815 0.2089 0.208 Uiso 1 1 calc R
H35B H 0.5126 0.1846 0.1529 0.208 Uiso 1 1 calc R
H35C H 0.4191 0.1611 0.1316 0.208 Uiso 1 1 calc R
C36 C 0.4316(4) 0.5845(4) 0.1584(3) 0.0599(13) Uani 1 1 d .
H36 H 0.4713 0.5495 0.2052 0.072 Uiso 1 1 calc R
C37 C 0.3532(5) 0.6711(4) 0.1835(4) 0.092(2) Uani 1 1 d .
H37A H 0.3173 0.7111 0.1363 0.139 Uiso 1 1 calc R
H37B H 0.3865 0.7155 0.1951 0.139 Uiso 1 1 calc R
H37C H 0.3057 0.6421 0.2349 0.139 Uiso 1 1 calc R
C38 C 0.5058(5) 0.6263(5) 0.0740(4) 0.094(2) Uani 1 1 d .
H38A H 0.5585 0.5701 0.0629 0.140 Uiso 1 1 calc R
H38B H 0.5358 0.6775 0.0798 0.140 Uiso 1 1 calc R
H38C H 0.4697 0.6578 0.0262 0.140 Uiso 1 1 calc R
C39 C 0.1982(3) 0.5039(3) 0.0204(2) 0.0431(10) Uani 1 1 d .
C40 C 0.1861(4) 0.4453(3) -0.0264(3) 0.0498(11) Uani 1 1 d .
H40 H 0.2222 0.3775 -0.0182 0.060 Uiso 1 1 calc R
C41 C 0.1204(4) 0.4875(3) -0.0853(3) 0.0554(12) Uani 1 1 d .
H41 H 0.1124 0.4488 -0.1173 0.066 Uiso 1 1 calc R
C42 C 0.0670(4) 0.5875(3) -0.0959(3) 0.0536(11) Uani 1 1 d .
H42 H 0.0226 0.6156 -0.1353 0.064 Uiso 1 1 calc R
C43 C 0.1397(3) 0.6030(3) 0.0058(2) 0.0460(10) Uani 1 1 d .
H43 H 0.1445 0.6427 0.0383 0.055 Uiso 1 1 calc R
C44 C 0.9378(11) 0.0550(10) 0.6212(10) 0.274(13) Uani 1 1 d GU
C45 C 0.9829(8) 0.1322(18) 0.5533(8) 0.359(19) Uani 1 1 d GU
H45 H 1.0405 0.1140 0.5143 0.430 Uiso 1 1 calc R
C46 C 0.9417(14) 0.2366(14) 0.5436(9) 0.46(3) Uani 1 1 d GU
H46 H 0.9718 0.2882 0.4981 0.548 Uiso 1 1 calc R
C47 C 0.8555(14) 0.2638(8) 0.6019(12) 0.41(2) Uani 1 1 d GU
H47 H 0.8279 0.3336 0.5954 0.498 Uiso 1 1 calc R
C48 C 0.8105(7) 0.1866(14) 0.6699(9) 0.240(12) Uani 1 1 d GU
H48 H 0.7528 0.2047 0.7089 0.288 Uiso 1 1 calc R
C49 C 0.8516(10) 0.0822(11) 0.6795(6) 0.190(6) Uani 1 1 d G
H49 H 0.8215 0.0305 0.7250 0.229 Uiso 1 1 calc R
C50 C 0.9754(19) -0.068(2) 0.626(2) 0.48(2) Uani 1 1 d U
H50A H 0.9273 -0.0887 0.6065 0.715 Uiso 1 1 calc R
H50B H 0.9795 -0.1102 0.6855 0.715 Uiso 1 1 calc R
H50C H 1.0413 -0.0769 0.5895 0.715 Uiso 1 1 calc R
C51 C 0.9639(11) 0.6234(12) 0.7096(9) 0.210(7) Uani 1 1 d D
H51A H 0.9361 0.6343 0.7654 0.315 Uiso 1 1 calc R
H51B H 0.9266 0.6742 0.6666 0.315 Uiso 1 1 calc R
H51C H 1.0343 0.6304 0.6927 0.315 Uiso 1 1 calc R
C52 C 0.9548(19) 0.5062(15) 0.7168(14) 0.45(3) Uani 1 1 d DU
C53 C 0.9276(19) 0.4326(13) 0.6771(15) 0.350(15) Uani 1 1 d D
H53A H 0.9881 0.4047 0.6426 0.525 Uiso 1 1 calc R
H53B H 0.8779 0.4716 0.6408 0.525 Uiso 1 1 calc R
H53C H 0.9002 0.3765 0.7236 0.525 Uiso 1 1 calc R
O1 O 0.9747(7) 0.4496(8) 0.7846(6) 0.218(5) Uani 1 1 d D
O2 O 0.3493(14) 0.9730(17) 0.982(2) 0.70(3) Uani 1 1 d .
O3 O 0.421(2) 0.1058(14) 0.9031(10) 0.272(13) Uani 0.50 1 d P

loop_
_atom_site_aniso_label
_atom_site_aniso_U_11
_atom_site_aniso_U_22
_atom_site_aniso_U_33
_atom_site_aniso_U_23
_atom_site_aniso_U_13
_atom_site_aniso_U_12
Zn2 0.0587(4) 0.0468(3) 0.0359(3) -0.0115(2) -0.0006(2) -0.0106(2)
Zn1 0.0402(3) 0.0482(3) 0.0402(3) -0.0101(2) -0.0034(2) -0.0103(2)
Cl3 0.1099(12) 0.0521(7) 0.0691(8) -0.0162(6) 0.0442(8) -0.0222(7)
Cl4 0.0832(10) 0.0810(9) 0.0948(10) -0.0232(8) -0.0443(9) -0.0096(8)
Cl1 0.0581(9) 0.1279(13) 0.0691(8) -0.0047(8) -0.0164(7) -0.0423(8)
Cl2 0.0958(11) 0.0516(7) 0.0632(7) -0.0182(6) 0.0017(7) -0.0187(7)
N1 0.049(2) 0.0442(19) 0.0404(18) -0.0172(15) 0.0026(16) -0.0134(16)
N2 0.045(2) 0.0402(17) 0.0300(16) -0.0111(13) -0.0007(15) -0.0119(15)
N3 0.0399(19) 0.0353(16) 0.0334(16) -0.0095(13) -0.0020(14) -0.0077(14)
N4 0.049(2) 0.0457(19) 0.0360(17) -0.0097(15) -0.0059(16) -0.0119(16)
N5 0.054(2) 0.0430(19) 0.0378(17) -0.0099(15) -0.0049(16) -0.0118(16)
C1 0.050(3) 0.061(3) 0.053(3) -0.021(2) 0.009(2) -0.022(2)
C2 0.053(3) 0.074(3) 0.069(3) -0.032(3) 0.001(2) -0.030(3)
C3 0.054(3) 0.064(3) 0.049(2) -0.026(2) -0.002(2) -0.020(2)
C4 0.045(3) 0.039(2) 0.041(2) -0.0140(17) 0.0002(18) -0.0103(18)
C5 0.048(3) 0.047(2) 0.040(2) -0.0161(18) 0.0022(19) -0.0193(19)
C6 0.045(2) 0.048(2) 0.0310(19) -0.0116(17) 0.0004(17) -0.0185(19)
C7 0.054(3) 0.050(2) 0.041(2) -0.0242(19) 0.007(2) -0.018(2)
C8 0.052(3) 0.043(2) 0.037(2) -0.0150(17) 0.0011(19) -0.0181(19)
C9 0.040(2) 0.041(2) 0.0304(18) -0.0093(16) -0.0022(17) -0.0095(17)
C10 0.056(3) 0.035(2) 0.035(2) -0.0115(16) -0.0001(19) -0.0134(18)
C11 0.063(3) 0.037(2) 0.037(2) -0.0108(17) 0.002(2) -0.018(2)
C12 0.070(3) 0.061(3) 0.068(3) -0.036(2) 0.017(3) -0.035(3)
C13 0.105(5) 0.133(5) 0.096(4) -0.077(4) 0.021(4) -0.071(4)
C14 0.133(7) 0.055(4) 0.138(6) -0.035(4) 0.027(5) -0.038(4)
C15 0.077(3) 0.043(2) 0.047(2) -0.021(2) 0.017(2) -0.023(2)
C16 0.106(5) 0.056(3) 0.103(5) -0.038(3) -0.005(4) 0.007(3)
C17 0.130(6) 0.076(4) 0.070(3) -0.042(3) 0.002(4) -0.041(4)
C18 0.062(3) 0.092(4) 0.039(2) -0.006(2) -0.012(2) -0.011(3)
C19 0.046(3) 0.044(2) 0.035(2) -0.0102(17) -0.0074(18) -0.0098(19)
C20 0.041(2) 0.036(2) 0.040(2) -0.0126(17) -0.0044(18) -0.0092(17)
C21 0.048(3) 0.051(2) 0.049(2) -0.016(2) -0.010(2) -0.010(2)
C22 0.038(3) 0.057(3) 0.073(3) -0.027(2) -0.007(2) -0.005(2)
C23 0.047(3) 0.049(2) 0.052(2) -0.024(2) 0.009(2) -0.011(2)
C24 0.044(3) 0.036(2) 0.037(2) -0.0121(16) 0.0009(18) -0.0100(17)
C25 0.054(3) 0.046(2) 0.033(2) -0.0126(17) 0.0036(19) -0.012(2)
C26 0.076(4) 0.112(5) 0.038(2) -0.022(3) 0.005(2) -0.002(3)
C27 0.056(3) 0.048(2) 0.0304(19) -0.0070(17) -0.0055(19) -0.013(2)
C28 0.069(3) 0.043(2) 0.043(2) -0.0073(18) -0.019(2) -0.013(2)
C29 0.073(3) 0.045(2) 0.047(2) -0.0095(19) -0.016(2) -0.019(2)
C30 0.055(3) 0.044(2) 0.035(2) -0.0090(17) -0.0041(19) -0.015(2)
C31 0.063(3) 0.043(2) 0.041(2) -0.0049(18) -0.010(2) -0.012(2)
C32 0.055(3) 0.045(2) 0.039(2) -0.0102(18) -0.002(2) -0.015(2)
C33 0.119(5) 0.044(3) 0.065(3) -0.001(2) -0.044(3) -0.022(3)
C34 0.155(7) 0.060(3) 0.101(5) 0.018(3) -0.058(5) -0.055(4)
C35 0.212(10) 0.055(4) 0.139(7) -0.026(4) -0.064(7) 0.018(5)
C36 0.081(4) 0.051(3) 0.051(3) -0.004(2) -0.023(2) -0.024(2)
C37 0.126(6) 0.070(4) 0.098(4) -0.037(3) -0.029(4) -0.022(4)
C38 0.103(5) 0.096(4) 0.089(4) -0.021(3) 0.000(4) -0.061(4)
C39 0.052(3) 0.042(2) 0.0305(19) -0.0041(17) -0.0039(18) -0.0148(19)
C40 0.059(3) 0.046(2) 0.044(2) -0.0149(19) -0.010(2) -0.008(2)
C41 0.066(3) 0.056(3) 0.051(3) -0.025(2) -0.008(2) -0.016(2)
C42 0.065(3) 0.057(3) 0.041(2) -0.014(2) -0.012(2) -0.016(2)
C43 0.057(3) 0.047(2) 0.036(2) -0.0111(18) -0.008(2) -0.016(2)
C44 0.190(17) 0.41(3) 0.29(2) -0.25(2) -0.118(16) 0.11(2)
C45 0.152(16) 0.44(4) 0.30(3) 0.04(2) -0.007(16) -0.01(2)
C46 0.38(4) 0.41(4) 0.60(5) -0.04(4) -0.36(4) -0.02(3)
C47 0.48(5) 0.42(4) 0.50(4) -0.12(3) -0.32(4) -0.15(3)
C48 0.171(12) 0.34(2) 0.35(2) -0.28(2) -0.147(15) 0.067(15)
C49 0.183(14) 0.289(19) 0.163(10) -0.088(11) -0.065(10) -0.094(13)
C50 0.30(3) 0.43(4) 0.76(6) -0.33(5) -0.17(4) 0.11(3)
C51 0.146(11) 0.35(2) 0.161(10) -0.143(12) -0.062(8) 0.023(12)
C52 0.163(19) 0.92(8) 0.35(3) -0.40(5) -0.09(2) 0.10(4)
C53 0.46(3) 0.224(18) 0.48(3) -0.084(19) -0.32(3) -0.069(19)
O1 0.124(7) 0.228(9) 0.185(8) -0.030(6) 0.048(6) 0.035(6)
O2 0.32(2) 0.51(3) 1.03(6) -0.33(3) 0.42(3) -0.08(2)
O3 0.48(4) 0.207(16) 0.144(12) -0.072(11) 0.071(16) -0.20(2)

loop_
_atom_type_symbol
_atom_type_description
_atom_type_scat_dispersion_real
_atom_type_scat_dispersion_imag
_atom_type_scat_source
C C 0.0033 0.0016 'International Tables Vol C Tables 4.2.6.8 and 6.1.1.4'
H H 0.0000 0.0000 'International Tables Vol C Tables 4.2.6.8 and 6.1.1.4'
N N 0.0061 0.0033 'International Tables Vol C Tables 4.2.6.8 and 6.1.1.4'
O O 0.0106 0.0060 'International Tables Vol C Tables 4.2.6.8 and 6.1.1.4'
Cl Cl 0.1484 0.1585 'International Tables Vol C Tables 4.2.6.8 and 6.1.1.4'
Zn Zn 0.2839 1.4301 'International Tables Vol C Tables 4.2.6.8 and 6.1.1.4'

loop_
_geom_angle_atom_site_label_1
_geom_angle_atom_site_label_2
_geom_angle_atom_site_label_3
_geom_angle
_geom_angle_site_symmetry_1
_geom_angle_site_symmetry_3
N1 Zn2 N5 103.63(13) . 2_566
N1 Zn2 Cl4 107.80(11) . .
N5 Zn2 Cl4 109.04(11) 2_566 .
N1 Zn2 Cl3 107.25(11) . .
N5 Zn2 Cl3 102.42(10) 2_566 .
Cl4 Zn2 Cl3 124.77(7) . .
N3 Zn1 Cl1 141.91(10) . .
N3 Zn1 Cl2 100.45(9) . .
Cl1 Zn1 Cl2 117.63(7) . .
N3 Zn1 N2 72.31(12) . .
Cl1 Zn1 N2 96.73(9) . .
Cl2 Zn1 N2 103.15(9) . .
N3 Zn1 N4 72.68(12) . .
Cl1 Zn1 N4 99.09(10) . .
Cl2 Zn1 N4 101.44(9) . .
N2 Zn1 N4 140.10(12) . .
C1 N1 C5 118.0(4) . .
C1 N1 Zn2 122.5(3) . .
C5 N1 Zn2 119.5(3) . .
C19 N2 C9 121.7(3) . .
C19 N2 Zn1 114.2(3) . .
C9 N2 Zn1 123.7(3) . .
C20 N3 C24 120.2(4) . .
C20 N3 Zn1 118.9(3) . .
C24 N3 Zn1 119.7(3) . .
C25 N4 C27 122.7(3) . .
C25 N4 Zn1 114.5(3) . .
C27 N4 Zn1 122.7(3) . .
C43 N5 C42 117.7(4) . .
C43 N5 Zn2 119.9(3) . 2_566
C42 N5 Zn2 121.8(3) . 2_566
N1 C1 C2 121.7(4) . .
N1 C1 H1 119.1 . .
C2 C1 H1 119.1 . .
C3 C2 C1 119.5(4) . .
C3 C2 H2 120.3 . .
C1 C2 H2 120.3 . .
C2 C3 C4 120.2(4) . .
C2 C3 H3 119.9 . .
C4 C3 H3 119.9 . .
C5 C4 C3 116.2(4) . .
C5 C4 C6 121.1(4) . .
C3 C4 C6 122.7(4) . .
N1 C5 C4 124.4(4) . .
N1 C5 H5 117.8 . .
C4 C5 H5 117.8 . .
C7 C6 C11 118.6(4) . .
C7 C6 C4 120.8(3) . .
C11 C6 C4 120.6(3) . .
C6 C7 C8 122.3(3) . .
C6 C7 H7 118.8 . .
C8 C7 H7 118.8 . .
C9 C8 C7 118.0(4) . .
C9 C8 C12 122.4(4) . .
C7 C8 C12 119.5(4) . .
C8 C9 C10 121.4(3) . .
C8 C9 N2 121.6(3) . .
C10 C9 N2 116.8(3) . .
C11 C10 C9 118.0(3) . .
C11 C10 C15 120.8(4) . .
C9 C10 C15 121.1(4) . .
C10 C11 C6 121.6(4) . .
C10 C11 H11 119.2 . .
C6 C11 H11 119.2 . .
C8 C12 C13 112.3(4) . .
C8 C12 C14 109.8(5) . .
C13 C12 C14 112.1(5) . .
C8 C12 H12 107.5 . .
C13 C12 H12 107.5 . .
C14 C12 H12 107.5 . .
C12 C13 H13A 109.5 . .
C12 C13 H13B 109.5 . .
H13A C13 H13B 109.5 . .
C12 C13 H13C 109.5 . .
H13A C13 H13C 109.5 . .
H13B C13 H13C 109.5 . .
C12 C14 H14A 109.5 . .
C12 C14 H14B 109.5 . .
H14A C14 H14B 109.5 . .
C12 C14 H14C 109.5 . .
H14A C14 H14C 109.5 . .
H14B C14 H14C 109.5 . .
C17 C15 C16 111.5(4) . .
C17 C15 C10 112.0(4) . .
C16 C15 C10 110.9(4) . .
C17 C15 H15 107.4 . .
C16 C15 H15 107.4 . .
C10 C15 H15 107.4 . .
C15 C16 H16A 109.5 . .
C15 C16 H16B 109.5 . .
H16A C16 H16B 109.5 . .
C15 C16 H16C 109.5 . .
H16A C16 H16C 109.5 . .
H16B C16 H16C 109.5 . .
C15 C17 H17A 109.5 . .
C15 C17 H17B 109.5 . .
H17A C17 H17B 109.5 . .
C15 C17 H17C 109.5 . .
H17A C17 H17C 109.5 . .
H17B C17 H17C 109.5 . .
C19 C18 H18A 109.5 . .
C19 C18 H18B 109.5 . .
H18A C18 H18B 109.5 . .
C19 C18 H18C 109.5 . .
H18A C18 H18C 109.5 . .
H18B C18 H18C 109.5 . .
N2 C19 C18 126.8(4) . .
N2 C19 C20 115.4(3) . .
C18 C19 C20 117.8(4) . .
N3 C20 C21 121.3(4) . .
N3 C20 C19 114.2(4) . .
C21 C20 C19 124.4(4) . .
C20 C21 C22 119.8(4) . .
C20 C21 H21 120.1 . .
C22 C21 H21 120.1 . .
C21 C22 C23 119.0(4) . .
C21 C22 H22 120.5 . .
C23 C22 H22 120.5 . .
C24 C23 C22 118.5(4) . .
C24 C23 H23 120.8 . .
C22 C23 H23 120.8 . .
N3 C24 C23 121.3(4) . .
N3 C24 C25 114.4(4) . .
C23 C24 C25 124.2(4) . .
N4 C25 C24 116.7(3) . .
N4 C25 C26 125.9(4) . .
C24 C25 C26 117.4(4) . .
C25 C26 H26A 109.5 . .
C25 C26 H26B 109.5 . .
H26A C26 H26B 109.5 . .
C25 C26 H26C 109.5 . .
H26A C26 H26C 109.5 . .
H26B C26 H26C 109.5 . .
C32 C27 C28 122.6(4) . .
C32 C27 N4 119.4(4) . .
C28 C27 N4 117.9(3) . .
C29 C28 C27 117.4(4) . .
C29 C28 C33 119.8(4) . .
C27 C28 C33 122.8(4) . .
C30 C29 C28 122.5(4) . .
C30 C29 H29 118.8 . .
C28 C29 H29 118.8 . .
C29 C30 C31 117.6(4) . .
C29 C30 C39 122.4(4) . .
C31 C30 C39 120.0(4) . .
C32 C31 C30 123.0(4) . .
C32 C31 H31 118.5 . .
C30 C31 H31 118.5 . .
C31 C32 C27 116.8(4) . .
C31 C32 C36 119.6(4) . .
C27 C32 C36 123.5(4) . .
C35 C33 C34 111.3(5) . .
C35 C33 C28 109.4(5) . .
C34 C33 C28 112.1(5) . .
C35 C33 H33 107.9 . .
C34 C33 H33 107.9 . .
C28 C33 H33 107.9 . .
C33 C34 H34A 109.5 . .
C33 C34 H34B 109.5 . .
H34A C34 H34B 109.5 . .
C33 C34 H34C 109.5 . .
H34A C34 H34C 109.5 . .
H34B C34 H34C 109.5 . .
C33 C35 H35A 109.5 . .
C33 C35 H35B 109.5 . .
H35A C35 H35B 109.5 . .
C33 C35 H35C 109.5 . .
H35A C35 H35C 109.5 . .
H35B C35 H35C 109.5 . .
C32 C36 C37 111.7(5) . .
C32 C36 C38 110.8(4) . .
C37 C36 C38 111.6(5) . .
C32 C36 H36 107.5 . .
C37 C36 H36 107.5 . .
C38 C36 H36 107.5 . .
C36 C37 H37A 109.5 . .
C36 C37 H37B 109.5 . .
H37A C37 H37B 109.5 . .
C36 C37 H37C 109.5 . .
H37A C37 H37C 109.5 . .
H37B C37 H37C 109.5 . .
C36 C38 H38A 109.5 . .
C36 C38 H38B 109.5 . .
H38A C38 H38B 109.5 . .
C36 C38 H38C 109.5 . .
H38A C38 H38C 109.5 . .
H38B C38 H38C 109.5 . .
C43 C39 C40 116.2(4) . .
C43 C39 C30 120.5(4) . .
C40 C39 C30 123.4(4) . .
C41 C40 C39 120.1(4) . .
C41 C40 H40 119.9 . .
C39 C40 H40 119.9 . .
C42 C41 C40 119.0(4) . .
C42 C41 H41 120.5 . .
C40 C41 H41 120.5 . .
N5 C42 C41 122.2(4) . .
N5 C42 H42 118.9 . .
C41 C42 H42 118.9 . .
N5 C43 C39 124.7(4) . .
N5 C43 H43 117.6 . .
C39 C43 H43 117.6 . .
C45 C44 C49 120.0 . .
C45 C44 C50 120.8(17) . .
C49 C44 C50 118.7(17) . .
C46 C45 C44 120.0 . .
C46 C45 H45 120.0 . .
C44 C45 H45 120.0 . .
C47 C46 C45 120.0 . .
C47 C46 H46 120.0 . .
C45 C46 H46 120.0 . .
C46 C47 C48 120.0 . .
C46 C47 H47 120.0 . .
C48 C47 H47 120.0 . .
C49 C48 C47 120.0 . .
C49 C48 H48 120.0 . .
C47 C48 H48 120.0 . .
C48 C49 C44 120.0 . .
C48 C49 H49 120.0 . .
C44 C49 H49 120.0 . .
C44 C50 H50A 109.5 . .
C44 C50 H50B 109.5 . .
H50A C50 H50B 109.5 . .
C44 C50 H50C 109.5 . .
H50A C50 H50C 109.5 . .
H50B C50 H50C 109.5 . .
C52 C51 H51A 109.5 . .
C52 C51 H51B 109.5 . .
H51A C51 H51B 109.5 . .
C52 C51 H51C 109.5 . .
H51A C51 H51C 109.5 . .
H51B C51 H51C 109.5 . .
O1 C52 C53 103.3(15) . .
O1 C52 C51 107.2(15) . .
C53 C52 C51 149.4(15) . .
C52 C53 H53A 109.5 . .
C52 C53 H53B 109.5 . .
H53A C53 H53B 109.5 . .
C52 C53 H53C 109.5 . .
H53A C53 H53C 109.5 . .
H53B C53 H53C 109.5 . .

loop_
_geom_bond_atom_site_label_1
_geom_bond_atom_site_label_2
_geom_bond_distance
_geom_bond_site_symmetry_2
Zn2 N1 2.051(3) .
Zn2 N5 2.068(3) 2_566
Zn2 Cl4 2.2050(17) .
Zn2 Cl3 2.2081(14) .
Zn1 N3 2.099(3) .
Zn1 Cl1 2.1971(15) .
Zn1 Cl2 2.2353(14) .
Zn1 N2 2.289(3) .
Zn1 N4 2.318(3) .
N1 C1 1.328(6) .
N1 C5 1.337(5) .
N2 C19 1.257(5) .
N2 C9 1.429(5) .
N3 C20 1.319(5) .
N3 C24 1.345(5) .
N4 C25 1.262(5) .
N4 C27 1.444(5) .
N5 C43 1.332(5) .
N5 C42 1.339(5) .
N5 Zn2 2.067(3) 2_566
C1 C2 1.387(6) .
C1 H1 0.9300 .
C2 C3 1.358(6) .
C2 H2 0.9300 .
C3 C4 1.391(6) .
C3 H3 0.9300 .
C4 C5 1.381(5) .
C4 C6 1.487(5) .
C5 H5 0.9300 .
C6 C7 1.380(5) .
C6 C11 1.387(5) .
C7 C8 1.387(5) .
C7 H7 0.9300 .
C8 C9 1.385(5) .
C8 C12 1.514(6) .
C9 C10 1.413(5) .
C10 C11 1.384(6) .
C10 C15 1.533(5) .
C11 H11 0.9300 .
C12 C13 1.516(7) .
C12 C14 1.523(9) .
C12 H12 0.9800 .
C13 H13A 0.9600 .
C13 H13B 0.9600 .
C13 H13C 0.9600 .
C14 H14A 0.9600 .
C14 H14B 0.9600 .
C14 H14C 0.9600 .
C15 C17 1.521(8) .
C15 C16 1.529(8) .
C15 H15 0.9800 .
C16 H16A 0.9600 .
C16 H16B 0.9600 .
C16 H16C 0.9600 .
C17 H17A 0.9600 .
C17 H17B 0.9600 .
C17 H17C 0.9600 .
C18 C19 1.507(6) .
C18 H18A 0.9600 .
C18 H18B 0.9600 .
C18 H18C 0.9600 .
C19 C20 1.511(5) .
C20 C21 1.370(6) .
C21 C22 1.371(6) .
C21 H21 0.9300 .
C22 C23 1.387(6) .
C22 H22 0.9300 .
C23 C24 1.376(6) .
C23 H23 0.9300 .
C24 C25 1.497(6) .
C25 C26 1.515(6) .
C26 H26A 0.9600 .
C26 H26B 0.9600 .
C26 H26C 0.9600 .
C27 C32 1.395(6) .
C27 C28 1.403(6) .
C28 C29 1.393(6) .
C28 C33 1.539(6) .
C29 C30 1.384(6) .
C29 H29 0.9300 .
C30 C31 1.397(6) .
C30 C39 1.469(6) .
C31 C32 1.390(6) .
C31 H31 0.9300 .
C32 C36 1.500(6) .
C33 C35 1.503(10) .
C33 C34 1.515(9) .
C33 H33 0.9800 .
C34 H34A 0.9600 .
C34 H34B 0.9600 .
C34 H34C 0.9600 .
C35 H35A 0.9600 .
C35 H35B 0.9600 .
C35 H35C 0.9600 .
C36 C37 1.506(8) .
C36 C38 1.527(7) .
C36 H36 0.9800 .
C37 H37A 0.9600 .
C37 H37B 0.9600 .
C37 H37C 0.9600 .
C38 H38A 0.9600 .
C38 H38B 0.9600 .
C38 H38C 0.9600 .
C39 C43 1.384(6) .
C39 C40 1.386(6) .
C40 C41 1.384(6) .
C40 H40 0.9300 .
C41 C42 1.374(6) .
C41 H41 0.9300 .
C42 H42 0.9300 .
C43 H43 0.9300 .
C44 C45 1.3900 .
C44 C49 1.3900 .
C44 C50 1.64(3) .
C45 C46 1.3900 .
C45 H45 0.9300 .
C46 C47 1.3900 .
C46 H46 0.9300 .
C47 C48 1.3900 .
C47 H47 0.9300 .
C48 C49 1.3900 .
C48 H48 0.9300 .
C49 H49 0.9300 .
C50 H50A 0.9600 .
C50 H50B 0.9600 .
C50 H50C 0.9600 .
C51 C52 1.639(16) .
C51 H51A 0.9600 .
C51 H51B 0.9600 .
C51 H51C 0.9600 .
C52 O1 1.178(16) .
C52 C53 1.574(16) .
C53 H53A 0.9600 .
C53 H53B 0.9600 .
C53 H53C 0.9600 .
